data_7049874
loop_
_publ_author_name
'Lee, Wei-Li'
'Hsu, Tse-Wei'
'Hung, Wei-Cheng'
'Fang, Jim-Min'

_publ_section_title
;
 A copper(ii)-dipicolylamine-coumarin sensor for maltosyltransferase
 assay.
;
_journal_issue 23
_journal_name_full 'Dalton transactions (Cambridge, England : 2003)'
_journal_page_first 8026
_journal_page_last 8029
_journal_paper_doi 10.1039/c9dt01339c
_journal_volume 48
_journal_year 2019
_chemical_formula_sum 'C48 H46 Cu2 N8 O12'
_chemical_formula_weight 1054.01
_space_group_crystal_system triclinic
_space_group_IT_number 2
_space_group_name_Hall '-P 1'
_space_group_name_H-M_alt 'P -1'
_symmetry_space_group_name_Hall '-P 1'
_symmetry_space_group_name_H-M 'P -1'
_atom_sites_solution_hydrogens geom
_audit_creation_method SHELXL-2014/7
_audit_update_record
;
2018-11-01 deposited with the CCDC.    2019-04-26 downloaded from the CCDC.
;
_cell_angle_alpha 118.519(3)
_cell_angle_beta 96.302(3)
_cell_angle_gamma 110.063(3)
_cell_formula_units_Z 1
_cell_length_a 11.7538(10)
_cell_length_b 12.8198(12)
_cell_length_c 13.1515(12)
_cell_measurement_reflns_used 9836
_cell_measurement_temperature 150(2)
_cell_measurement_theta_max 26.39
_cell_measurement_theta_min 3.10
_cell_volume 1543.1(3)
_computing_cell_refinement 'Bruker SAINT'
_computing_data_collection 'Bruker APEX2'
_computing_data_reduction 'Bruker SAINT'
_computing_molecular_graphics 'Bruker SHELXTL'
_computing_publication_material 'Bruker SHELXTL'
_computing_structure_refinement 'SHELXL-2014 (Sheldrick 2014)'
_computing_structure_solution 'SHELXS-97 (Sheldrick 2008)'
_diffrn_ambient_temperature 150(2)
_diffrn_measured_fraction_theta_full 0.990
_diffrn_measured_fraction_theta_max 0.990
_diffrn_measurement_device_type 'Bruker APEX-II CCD'
_diffrn_measurement_method '\f and \w scans'
_diffrn_radiation_type MoK\a
_diffrn_radiation_wavelength 0.71075
_diffrn_reflns_av_R_equivalents 0.0456
_diffrn_reflns_av_unetI/netI 0.0284
_diffrn_reflns_Laue_measured_fraction_full 0.990
_diffrn_reflns_Laue_measured_fraction_max 0.990
_diffrn_reflns_limit_h_max 13
_diffrn_reflns_limit_h_min -13
_diffrn_reflns_limit_k_max 15
_diffrn_reflns_limit_k_min -15
_diffrn_reflns_limit_l_max 15
_diffrn_reflns_limit_l_min -15
_diffrn_reflns_number 41650
_diffrn_reflns_point_group_measured_fraction_full 0.990
_diffrn_reflns_point_group_measured_fraction_max 0.990
_diffrn_reflns_theta_full 24.999
_diffrn_reflns_theta_max 24.999
_diffrn_reflns_theta_min 2.465
_exptl_absorpt_coefficient_mu 0.744
_exptl_absorpt_correction_type none
_exptl_crystal_colour green
_exptl_crystal_density_diffrn 1.134
_exptl_crystal_description block
_exptl_crystal_F_000 544
_exptl_crystal_preparation Luminescent
_exptl_crystal_recrystallization_method 'Re-crystallisation from solvent: H2O/MeOH'
_exptl_crystal_size_max 0.40
_exptl_crystal_size_mid 0.32
_exptl_crystal_size_min 0.25
_refine_diff_density_max 1.318
_refine_diff_density_min -0.909
_refine_diff_density_rms 0.111
_refine_ls_extinction_method none
_refine_ls_goodness_of_fit_ref 1.068
_refine_ls_hydrogen_treatment constr
_refine_ls_matrix_type full
_refine_ls_number_parameters 316
_refine_ls_number_reflns 5378
_refine_ls_number_restraints 0
_refine_ls_restrained_S_all 1.068
_refine_ls_R_factor_all 0.0663
_refine_ls_R_factor_gt 0.0583
_refine_ls_shift/su_max 0.000
_refine_ls_shift/su_mean 0.000
_refine_ls_structure_factor_coef Fsqd
_refine_ls_weighting_details 'w=1/[\s^2^(Fo^2^)+(0.0869P)^2^+5.6056P] where P=(Fo^2^+2Fc^2^)/3'
_refine_ls_weighting_scheme calc
_refine_ls_wR_factor_gt 0.1576
_refine_ls_wR_factor_ref 0.1645
_reflns_Friedel_coverage 0.000
_reflns_number_gt 4724
_reflns_number_total 5378
_reflns_threshold_expression 'I > 2\s(I)'
_cod_data_source_file c9dt01339c2.cif
_cod_data_source_block dog
_cod_depositor_comments 'Adding full bibliography for 7049874.cif.'
_cod_original_cell_volume 1543.1(2)
_cod_database_code 7049874
_shelx_shelxl_version_number 2014/7
_shelx_space_group_comment
;
The symmetry employed for this shelxl refinement is uniquely defined
by the following loop, which should always be used as a source of
symmetry information in preference to the above space-group names.
They are only intended as comments.
;
_shelx_estimated_absorpt_t_min 0.6538
_shelx_estimated_absorpt_t_max 0.7454

loop_
_space_group_symop_operation_xyz
'x, y, z'
'-x, -y, -z'

loop_
_atom_site_label
_atom_site_type_symbol
_atom_site_fract_x
_atom_site_fract_y
_atom_site_fract_z
_atom_site_U_iso_or_equiv
_atom_site_adp_type
_atom_site_occupancy
_atom_site_site_symmetry_order
_atom_site_calc_flag
_atom_site_refinement_flags_posn
_atom_site_refinement_flags_adp
Cu1 Cu 0.35820(4) 0.95748(4) 0.45816(4) 0.01327(15) Uani 1 1 d . .
O1 O 0.8298(3) 1.2671(3) 0.1549(3) 0.0296(7) Uani 1 1 d . .
O2 O 0.6624(3) 1.1642(3) 0.1898(2) 0.0189(6) Uani 1 1 d . .
O3 O 0.5183(2) 1.1122(3) 0.5695(2) 0.0186(6) Uani 1 1 d . .
N1 N 0.3000(3) 0.9738(3) 0.2865(3) 0.0143(6) Uani 1 1 d . .
N2 N 0.2546(3) 1.0603(3) 0.5111(3) 0.0151(6) Uani 1 1 d . .
N3 N 0.2039(3) 0.7800(3) 0.3446(3) 0.0125(6) Uani 1 1 d . .
C1 C 0.7505(4) 1.1601(4) 0.1285(4) 0.0201(8) Uani 1 1 d . .
C2 C 0.7378(4) 1.0313(4) 0.0401(4) 0.0197(8) Uani 1 1 d . .
H2 H 0.7978 1.0263 -0.0027 0.024 Uiso 1 1 calc R U
C3 C 0.6439(4) 0.9166(4) 0.0151(3) 0.0168(8) Uani 1 1 d . .
C4 C 0.6308(4) 0.7837(4) -0.0806(4) 0.0267(9) Uani 1 1 d . .
H4A H 0.5578 0.7131 -0.0854 0.040 Uiso 1 1 calc R U
H4B H 0.6165 0.7736 -0.1603 0.040 Uiso 1 1 calc R U
H4C H 0.7095 0.7773 -0.0589 0.040 Uiso 1 1 calc R U
C5 C 0.5537(4) 0.9246(4) 0.0815(3) 0.0145(7) Uani 1 1 d . .
C6 C 0.5663(3) 1.0497(4) 0.1673(3) 0.0139(7) Uani 1 1 d . .
C7 C 0.4852(3) 1.0705(4) 0.2360(3) 0.0144(7) Uani 1 1 d . .
H7 H 0.4974 1.1580 0.2927 0.017 Uiso 1 1 calc R U
C8 C 0.3850(3) 0.9595(4) 0.2198(3) 0.0134(7) Uani 1 1 d . .
C9 C 0.3717(4) 0.8316(4) 0.1356(3) 0.0185(8) Uani 1 1 d . .
H9 H 0.3052 0.7557 0.1252 0.022 Uiso 1 1 calc R U
C10 C 0.4532(4) 0.8146(4) 0.0681(3) 0.0183(8) Uani 1 1 d . .
H10 H 0.4415 0.7272 0.0116 0.022 Uiso 1 1 calc R U
C11 C 0.3082(4) 1.1084(4) 0.3603(4) 0.0187(8) Uani 1 1 d . .
H11A H 0.2704 1.1287 0.3052 0.022 Uiso 1 1 calc R U
H11B H 0.3995 1.1752 0.4047 0.022 Uiso 1 1 calc R U
C12 C 0.2385(4) 1.1175(4) 0.4508(3) 0.0169(8) Uani 1 1 d . .
C13 C 0.1655(4) 1.1865(4) 0.4751(4) 0.0235(9) Uani 1 1 d . .
H13 H 0.1520 1.2228 0.4293 0.028 Uiso 1 1 calc R U
C14 C 0.1131(4) 1.2011(4) 0.5671(4) 0.0245(9) Uani 1 1 d . .
H14 H 0.0639 1.2490 0.5864 0.029 Uiso 1 1 calc R U
C15 C 0.1325(4) 1.1457(4) 0.6306(4) 0.0217(8) Uani 1 1 d . .
H15 H 0.0973 1.1556 0.6944 0.026 Uiso 1 1 calc R U
C16 C 0.2041(4) 1.0751(4) 0.6009(3) 0.0197(8) Uani 1 1 d . .
C17 C 0.2274(5) 1.0128(5) 0.6676(4) 0.0321(10) Uani 1 1 d . .
H17A H 0.1857 1.0308 0.7304 0.048 Uiso 1 1 calc R U
H17B H 0.1918 0.9163 0.6093 0.048 Uiso 1 1 calc R U
H17C H 0.3200 1.0504 0.7067 0.048 Uiso 1 1 calc R U
C18 C 0.1665(4) 0.8679(4) 0.2195(3) 0.0162(8) Uani 1 1 d . .
H18A H 0.1499 0.8292 0.1307 0.019 Uiso 1 1 calc R U
H18B H 0.1081 0.9085 0.2438 0.019 Uiso 1 1 calc R U
C19 C 0.1335(3) 0.7558(4) 0.2407(3) 0.0144(7) Uani 1 1 d . .
C20 C 0.0298(4) 0.6343(4) 0.1545(4) 0.0224(9) Uani 1 1 d . .
H20 H -0.0161 0.6194 0.0809 0.027 Uiso 1 1 calc R U
C21 C -0.0065(4) 0.5341(4) 0.1767(4) 0.0285(10) Uani 1 1 d . .
H21 H -0.0789 0.4503 0.1200 0.034 Uiso 1 1 calc R U
C22 C 0.0659(4) 0.5596(4) 0.2840(4) 0.0231(9) Uani 1 1 d . .
H22 H 0.0429 0.4925 0.3012 0.028 Uiso 1 1 calc R U
C23 C 0.1706(4) 0.6812(4) 0.3657(3) 0.0164(8) Uani 1 1 d . .
C24 C 0.2521(4) 0.7078(4) 0.4797(4) 0.0232(9) Uani 1 1 d . .
H24A H 0.2172 0.6286 0.4830 0.035 Uiso 1 1 calc R U
H24B H 0.3402 0.7289 0.4785 0.035 Uiso 1 1 calc R U
H24C H 0.2521 0.7832 0.5520 0.035 Uiso 1 1 calc R U
O4 O 0.8630(6) 0.7964(7) 0.1029(5) 0.0895(18) Uani 1 1 d . .
O5 O 0.7376(6) 0.5613(8) -0.0122(7) 0.114(3) Uani 1 1 d . .
O6 O 0.8818(8) 0.6811(10) -0.0669(7) 0.131(3) Uani 1 1 d . .
N4 N 0.8241(8) 0.6755(9) 0.0035(7) 0.089(2) Uani 1 1 d . .

loop_
_atom_site_aniso_label
_atom_site_aniso_U_11
_atom_site_aniso_U_22
_atom_site_aniso_U_33
_atom_site_aniso_U_23
_atom_site_aniso_U_13
_atom_site_aniso_U_12
Cu1 0.0086(2) 0.0129(2) 0.0167(2) 0.00731(19) 0.00340(17) 0.00465(18)
O1 0.0228(16) 0.0245(16) 0.0405(18) 0.0197(14) 0.0173(14) 0.0051(13)
O2 0.0191(14) 0.0156(13) 0.0210(14) 0.0103(11) 0.0092(11) 0.0059(11)
O3 0.0106(13) 0.0148(13) 0.0228(14) 0.0055(12) 0.0031(11) 0.0062(11)
N1 0.0134(15) 0.0140(15) 0.0187(16) 0.0109(13) 0.0063(13) 0.0063(13)
N2 0.0115(15) 0.0175(16) 0.0146(15) 0.0081(13) 0.0022(12) 0.0065(13)
N3 0.0097(14) 0.0133(15) 0.0167(15) 0.0096(13) 0.0052(12) 0.0054(12)
C1 0.0148(19) 0.026(2) 0.022(2) 0.0161(18) 0.0075(16) 0.0065(17)
C2 0.0146(19) 0.031(2) 0.0201(19) 0.0168(18) 0.0097(15) 0.0124(17)
C3 0.0182(19) 0.025(2) 0.0122(17) 0.0115(16) 0.0043(15) 0.0125(16)
C4 0.029(2) 0.026(2) 0.022(2) 0.0091(18) 0.0123(18) 0.0139(19)
C5 0.0149(18) 0.0161(18) 0.0107(17) 0.0069(15) 0.0024(14) 0.0064(15)
C6 0.0120(17) 0.0152(18) 0.0142(17) 0.0104(15) 0.0023(14) 0.0033(14)
C7 0.0154(18) 0.0122(17) 0.0151(17) 0.0080(15) 0.0044(14) 0.0053(15)
C8 0.0124(17) 0.0162(18) 0.0125(17) 0.0094(15) 0.0032(14) 0.0055(15)
C9 0.0190(19) 0.0141(18) 0.0184(19) 0.0091(16) 0.0046(15) 0.0036(15)
C10 0.022(2) 0.0132(18) 0.0159(18) 0.0062(15) 0.0057(15) 0.0066(16)
C11 0.023(2) 0.0169(19) 0.025(2) 0.0144(17) 0.0143(17) 0.0123(16)
C12 0.0147(18) 0.0127(17) 0.0212(19) 0.0091(16) 0.0058(15) 0.0046(15)
C13 0.025(2) 0.022(2) 0.033(2) 0.0184(19) 0.0132(18) 0.0142(17)
C14 0.022(2) 0.022(2) 0.033(2) 0.0137(19) 0.0138(18) 0.0157(18)
C15 0.020(2) 0.022(2) 0.022(2) 0.0091(17) 0.0112(16) 0.0108(17)
C16 0.0160(19) 0.022(2) 0.0168(19) 0.0088(16) 0.0041(15) 0.0076(16)
C17 0.038(3) 0.052(3) 0.028(2) 0.028(2) 0.019(2) 0.031(2)
C18 0.0132(18) 0.0173(19) 0.0206(19) 0.0124(16) 0.0066(15) 0.0062(15)
C19 0.0120(17) 0.0171(18) 0.0181(18) 0.0119(16) 0.0072(14) 0.0068(15)
C20 0.0166(19) 0.025(2) 0.0181(19) 0.0129(17) 0.0016(16) 0.0016(17)
C21 0.027(2) 0.017(2) 0.023(2) 0.0088(18) -0.0015(18) -0.0033(17)
C22 0.024(2) 0.018(2) 0.026(2) 0.0157(18) 0.0067(17) 0.0040(17)
C23 0.0161(18) 0.0176(18) 0.0216(19) 0.0133(16) 0.0105(15) 0.0088(15)
C24 0.021(2) 0.026(2) 0.030(2) 0.0212(19) 0.0066(17) 0.0096(17)
O4 0.093(4) 0.133(5) 0.050(3) 0.042(3) 0.030(3) 0.069(4)
O5 0.063(4) 0.154(7) 0.119(5) 0.100(5) 0.002(3) 0.013(4)
O6 0.190(8) 0.249(10) 0.117(5) 0.143(6) 0.122(6) 0.180(8)
N4 0.098(6) 0.127(7) 0.066(4) 0.055(5) 0.032(4) 0.073(5)

loop_
_atom_type_symbol
_atom_type_description
_atom_type_scat_dispersion_real
_atom_type_scat_dispersion_imag
_atom_type_scat_source
C C 0.0033 0.0016 'International Tables Vol C Tables 4.2.6.8 and 6.1.1.4'
H H 0.0000 0.0000 'International Tables Vol C Tables 4.2.6.8 and 6.1.1.4'
Cu Cu 0.3201 1.2651 'International Tables Vol C Tables 4.2.6.8 and 6.1.1.4'
N N 0.0061 0.0033 'International Tables Vol C Tables 4.2.6.8 and 6.1.1.4'
O O 0.0106 0.0060 'International Tables Vol C Tables 4.2.6.8 and 6.1.1.4'

loop_
_geom_angle_atom_site_label_1
_geom_angle_atom_site_label_2
_geom_angle_atom_site_label_3
_geom_angle
_geom_angle_site_symmetry_1
_geom_angle_site_symmetry_3
O3 Cu1 O3 77.09(12) . 2_676
O3 Cu1 N3 171.27(11) . .
O3 Cu1 N3 95.13(11) 2_676 .
O3 Cu1 N2 93.09(12) . .
O3 Cu1 N2 170.12(12) 2_676 .
N3 Cu1 N2 94.59(12) . .
O3 Cu1 N1 106.06(11) . .
O3 Cu1 N1 105.77(11) 2_676 .
N3 Cu1 N1 79.68(11) . .
N2 Cu1 N1 77.77(11) . .
O3 Cu1 Cu1 38.70(8) . 2_676
O3 Cu1 Cu1 38.39(8) 2_676 2_676
N3 Cu1 Cu1 133.40(9) . 2_676
N2 Cu1 Cu1 131.78(9) . 2_676
N1 Cu1 Cu1 110.52(8) . 2_676
C6 O2 C1 121.5(3) . .
Cu1 O3 Cu1 102.91(12) . 2_676
C8 N1 C18 115.2(3) . .
C8 N1 C11 117.2(3) . .
C18 N1 C11 112.8(3) . .
C8 N1 Cu1 111.0(2) . .
C18 N1 Cu1 102.0(2) . .
C11 N1 Cu1 95.8(2) . .
C16 N2 C12 119.5(3) . .
C16 N2 Cu1 124.4(3) . .
C12 N2 Cu1 116.0(3) . .
C19 N3 C23 118.7(3) . .
C19 N3 Cu1 118.6(2) . .
C23 N3 Cu1 122.6(2) . .
O1 C1 O2 115.6(4) . .
O1 C1 C2 127.2(4) . .
O2 C1 C2 117.2(3) . .
C3 C2 C1 122.9(4) . .
C3 C2 H2 118.6 . .
C1 C2 H2 118.6 . .
C2 C3 C5 118.4(4) . .
C2 C3 C4 121.5(4) . .
C5 C3 C4 120.1(3) . .
C3 C4 H4A 109.5 . .
C3 C4 H4B 109.5 . .
H4A C4 H4B 109.5 . .
C3 C4 H4C 109.5 . .
H4A C4 H4C 109.5 . .
H4B C4 H4C 109.5 . .
C6 C5 C10 116.3(3) . .
C6 C5 C3 118.6(3) . .
C10 C5 C3 125.1(3) . .
O2 C6 C7 114.6(3) . .
O2 C6 C5 121.3(3) . .
C7 C6 C5 124.1(3) . .
C6 C7 C8 118.5(3) . .
C6 C7 H7 120.7 . .
C8 C7 H7 120.7 . .
C7 C8 N1 121.3(3) . .
C7 C8 C9 118.6(3) . .
N1 C8 C9 120.1(3) . .
C10 C9 C8 121.3(3) . .
C10 C9 H9 119.4 . .
C8 C9 H9 119.4 . .
C9 C10 C5 121.1(3) . .
C9 C10 H10 119.4 . .
C5 C10 H10 119.4 . .
N1 C11 C12 111.1(3) . .
N1 C11 H11A 109.4 . .
C12 C11 H11A 109.4 . .
N1 C11 H11B 109.4 . .
C12 C11 H11B 109.4 . .
H11A C11 H11B 108.0 . .
N2 C12 C13 121.7(4) . .
N2 C12 C11 116.7(3) . .
C13 C12 C11 121.5(3) . .
C14 C13 C12 118.6(4) . .
C14 C13 H13 120.7 . .
C12 C13 H13 120.7 . .
C15 C14 C13 119.5(4) . .
C15 C14 H14 120.3 . .
C13 C14 H14 120.3 . .
C14 C15 C16 119.6(4) . .
C14 C15 H15 120.2 . .
C16 C15 H15 120.2 . .
N2 C16 C15 121.0(4) . .
N2 C16 C17 117.7(4) . .
C15 C16 C17 121.4(4) . .
C16 C17 H17A 109.5 . .
C16 C17 H17B 109.5 . .
H17A C17 H17B 109.5 . .
C16 C17 H17C 109.5 . .
H17A C17 H17C 109.5 . .
H17B C17 H17C 109.5 . .
N1 C18 C19 115.0(3) . .
N1 C18 H18A 108.5 . .
C19 C18 H18A 108.5 . .
N1 C18 H18B 108.5 . .
C19 C18 H18B 108.5 . .
H18A C18 H18B 107.5 . .
N3 C19 C20 122.5(3) . .
N3 C19 C18 118.9(3) . .
C20 C19 C18 118.6(3) . .
C19 C20 C21 119.1(4) . .
C19 C20 H20 120.4 . .
C21 C20 H20 120.4 . .
C22 C21 C20 118.2(4) . .
C22 C21 H21 120.9 . .
C20 C21 H21 120.9 . .
C23 C22 C21 120.5(4) . .
C23 C22 H22 119.7 . .
C21 C22 H22 119.7 . .
N3 C23 C22 120.9(3) . .
N3 C23 C24 118.3(3) . .
C22 C23 C24 120.8(3) . .
C23 C24 H24A 109.5 . .
C23 C24 H24B 109.5 . .
H24A C24 H24B 109.5 . .
C23 C24 H24C 109.5 . .
H24A C24 H24C 109.5 . .
H24B C24 H24C 109.5 . .
O6 N4 O4 110.6(9) . .
O6 N4 O5 125.5(9) . .
O4 N4 O5 123.8(7) . .

loop_
_geom_bond_atom_site_label_1
_geom_bond_atom_site_label_2
_geom_bond_distance
_geom_bond_site_symmetry_2
Cu1 O3 1.918(3) .
Cu1 O3 1.931(3) 2_676
Cu1 N3 2.007(3) .
Cu1 N2 2.029(3) .
Cu1 N1 2.413(3) .
Cu1 Cu1 3.0110(9) 2_676
O1 C1 1.212(5) .
O2 C6 1.376(4) .
O2 C1 1.380(5) .
O3 Cu1 1.931(3) 2_676
N1 C8 1.401(5) .
N1 C18 1.475(5) .
N1 C11 1.481(5) .
N2 C16 1.341(5) .
N2 C12 1.348(5) .
N3 C19 1.349(5) .
N3 C23 1.361(5) .
C1 C2 1.435(6) .
C2 C3 1.353(6) .
C2 H2 0.9500 .
C3 C5 1.446(5) .
C3 C4 1.497(5) .
C4 H4A 0.9800 .
C4 H4B 0.9800 .
C4 H4C 0.9800 .
C5 C6 1.392(5) .
C5 C10 1.411(5) .
C6 C7 1.389(5) .
C7 C8 1.401(5) .
C7 H7 0.9500 .
C8 C9 1.411(5) .
C9 C10 1.378(6) .
C9 H9 0.9500 .
C10 H10 0.9500 .
C11 C12 1.499(5) .
C11 H11A 0.9900 .
C11 H11B 0.9900 .
C12 C13 1.390(6) .
C13 C14 1.381(6) .
C13 H13 0.9500 .
C14 C15 1.374(6) .
C14 H14 0.9500 .
C15 C16 1.392(6) .
C15 H15 0.9500 .
C16 C17 1.501(6) .
C17 H17A 0.9800 .
C17 H17B 0.9800 .
C17 H17C 0.9800 .
C18 C19 1.522(5) .
C18 H18A 0.9900 .
C18 H18B 0.9900 .
C19 C20 1.380(5) .
C20 C21 1.388(6) .
C20 H20 0.9500 .
C21 C22 1.388(6) .
C21 H21 0.9500 .
C22 C23 1.376(6) .
C22 H22 0.9500 .
C23 C24 1.502(5) .
C24 H24A 0.9800 .
C24 H24B 0.9800 .
C24 H24C 0.9800 .
O4 N4 1.330(9) .
O5 N4 1.365(10) .
O6 N4 1.220(9) .

loop_
_geom_torsion_atom_site_label_1
_geom_torsion_atom_site_label_2
_geom_torsion_atom_site_label_3
_geom_torsion_atom_site_label_4
_geom_torsion
C6 O2 C1 O1 179.2(3)
C6 O2 C1 C2 0.1(5)
O1 C1 C2 C3 -178.6(4)
O2 C1 C2 C3 0.4(6)
C1 C2 C3 C5 -0.8(6)
C1 C2 C3 C4 178.0(4)
C2 C3 C5 C6 0.7(5)
C4 C3 C5 C6 -178.1(3)
C2 C3 C5 C10 -178.2(4)
C4 C3 C5 C10 3.1(6)
C1 O2 C6 C7 -179.8(3)
C1 O2 C6 C5 -0.2(5)
C10 C5 C6 O2 178.7(3)
C3 C5 C6 O2 -0.2(5)
C10 C5 C6 C7 -1.7(5)
C3 C5 C6 C7 179.4(3)
O2 C6 C7 C8 -179.6(3)
C5 C6 C7 C8 0.8(5)
C6 C7 C8 N1 179.9(3)
C6 C7 C8 C9 0.8(5)
C18 N1 C8 C7 145.1(3)
C11 N1 C8 C7 8.9(5)
Cu1 N1 C8 C7 -99.6(3)
C18 N1 C8 C9 -35.7(5)
C11 N1 C8 C9 -171.9(3)
Cu1 N1 C8 C9 79.5(4)
C7 C8 C9 C10 -1.4(5)
N1 C8 C9 C10 179.4(3)
C8 C9 C10 C5 0.5(6)
C6 C5 C10 C9 1.0(5)
C3 C5 C10 C9 179.8(4)
C8 N1 C11 C12 -165.0(3)
C18 N1 C11 C12 57.8(4)
Cu1 N1 C11 C12 -47.8(3)
C16 N2 C12 C13 -3.1(6)
Cu1 N2 C12 C13 177.6(3)
C16 N2 C12 C11 174.2(3)
Cu1 N2 C12 C11 -5.1(4)
N1 C11 C12 N2 42.4(5)
N1 C11 C12 C13 -140.2(4)
N2 C12 C13 C14 2.8(6)
C11 C12 C13 C14 -174.4(4)
C12 C13 C14 C15 -1.0(6)
C13 C14 C15 C16 -0.4(6)
C12 N2 C16 C15 1.7(6)
Cu1 N2 C16 C15 -179.1(3)
C12 N2 C16 C17 -178.4(4)
Cu1 N2 C16 C17 0.8(5)
C14 C15 C16 N2 0.1(6)
C14 C15 C16 C17 -179.8(4)
C8 N1 C18 C19 95.2(4)
C11 N1 C18 C19 -126.7(3)
Cu1 N1 C18 C19 -25.1(3)
C23 N3 C19 C20 -0.6(5)
Cu1 N3 C19 C20 176.6(3)
C23 N3 C19 C18 177.2(3)
Cu1 N3 C19 C18 -5.5(4)
N1 C18 C19 N3 23.8(5)
N1 C18 C19 C20 -158.3(3)
N3 C19 C20 C21 2.1(6)
C18 C19 C20 C21 -175.7(4)
C19 C20 C21 C22 -1.7(7)
C20 C21 C22 C23 0.0(7)
C19 N3 C23 C22 -1.2(5)
Cu1 N3 C23 C22 -178.3(3)
C19 N3 C23 C24 178.1(3)
Cu1 N3 C23 C24 0.9(5)
C21 C22 C23 N3 1.5(6)
C21 C22 C23 C24 -177.8(4)
